data_7111554
loop_
_publ_author_name
'Melnick, Jonathan G.'
'Radosevich, Alexander T.'
'Villagr\'an, Dino'
'Nocera, Daniel G.'

_publ_section_title
;
 Decarbonylation of ethanol to methane, carbon monoxide and hydrogen by a
 [PNP]Ir complex
;
_journal_issue 1
_journal_name_full 'Chemical Communications'
_journal_page_first 79
_journal_page_last 81
_journal_paper_doi 10.1039/b914083b
_journal_volume 46
_journal_year 2010
_chemical_formula_sum 'C28 H44 Ir N O P2'
_chemical_formula_weight 664.78
_chemical_name_systematic
;
?
;
_space_group_IT_number 2
_symmetry_cell_setting triclinic
_symmetry_space_group_name_Hall '-P 1'
_symmetry_space_group_name_H-M 'P -1'
_atom_sites_solution_hydrogens geom
_atom_sites_solution_primary direct
_atom_sites_solution_secondary difmap
_audit_creation_method SHELXL-97
_cell_angle_alpha 84.829(2)
_cell_angle_beta 83.244(2)
_cell_angle_gamma 75.962(2)
_cell_formula_units_Z 2
_cell_length_a 8.3135(8)
_cell_length_b 9.8060(10)
_cell_length_c 17.8528(17)
_cell_measurement_reflns_used 9105
_cell_measurement_temperature 100(2)
_cell_measurement_theta_max 29.837
_cell_measurement_theta_min 2.303
_cell_volume 1399.3(2)
_computing_cell_refinement 'Bruker SAINT'
_computing_data_collection 'Bruker APEX2'
_computing_data_reduction 'Bruker SAINT'
_computing_molecular_graphics 'Bruker SHELXTL'
_computing_publication_material 'Bruker SHELXTL'
_computing_structure_refinement 'SHELXL-97 (Sheldrick, 1997)'
_computing_structure_solution 'SHELXS-97 (Sheldrick, 1990)'
_diffrn_ambient_temperature 100(2)
_diffrn_measured_fraction_theta_full 0.967
_diffrn_measured_fraction_theta_max 0.967
_diffrn_measurement_device_type 'Bruker APEX-II CCD'
_diffrn_measurement_method '\f and \w scans'
_diffrn_radiation_monochromator graphite
_diffrn_radiation_source 'fine-focus sealed tube'
_diffrn_radiation_type MoK\a
_diffrn_radiation_wavelength 0.71073
_diffrn_reflns_av_R_equivalents 0.0855
_diffrn_reflns_av_sigmaI/netI 0.1031
_diffrn_reflns_limit_h_max 11
_diffrn_reflns_limit_h_min -10
_diffrn_reflns_limit_k_max 13
_diffrn_reflns_limit_k_min -14
_diffrn_reflns_limit_l_max 25
_diffrn_reflns_limit_l_min -25
_diffrn_reflns_number 29281
_diffrn_reflns_theta_full 30.56
_diffrn_reflns_theta_max 30.56
_diffrn_reflns_theta_min 1.15
_diffrn_standards_number 0
_exptl_absorpt_coefficient_mu 4.906
_exptl_absorpt_correction_T_max 0.6397
_exptl_absorpt_correction_T_min 0.6397
_exptl_absorpt_correction_type multi-scan
_exptl_absorpt_process_details sadabs
_exptl_crystal_colour Yellow
_exptl_crystal_density_diffrn 1.578
_exptl_crystal_density_method 'not measured'
_exptl_crystal_description Block
_exptl_crystal_F_000 668
_exptl_crystal_size_max 0.10
_exptl_crystal_size_mid 0.10
_exptl_crystal_size_min 0.10
_refine_diff_density_max 1.989
_refine_diff_density_min -1.144
_refine_diff_density_rms 0.220
_refine_ls_extinction_method none
_refine_ls_goodness_of_fit_ref 1.024
_refine_ls_hydrogen_treatment mixed
_refine_ls_matrix_type full
_refine_ls_number_parameters 304
_refine_ls_number_reflns 8284
_refine_ls_number_restraints 0
_refine_ls_restrained_S_all 1.024
_refine_ls_R_factor_all 0.0759
_refine_ls_R_factor_gt 0.0471
_refine_ls_shift/su_max 0.093
_refine_ls_shift/su_mean 0.001
_refine_ls_structure_factor_coef Fsqd
_refine_ls_weighting_details 'calc w=1/[\s^2^(Fo^2^)+(0.0228P)^2^+0.0000P] where P=(Fo^2^+2Fc^2^)/3'
_refine_ls_weighting_scheme calc
_refine_ls_wR_factor_gt 0.0732
_refine_ls_wR_factor_ref 0.0810
_reflns_number_gt 6251
_reflns_number_total 8284
_reflns_threshold_expression >2sigma(I)
_cod_data_source_file b914083bsup1.cif
_cod_data_source_block irmecoh
_cod_depositor_comments
;
The following automatic conversions were performed:

'_symmetry_cell_setting' value 'Triclinic' changed to 'triclinic'
according to /home/saulius/struct/CIF-dictionaries/cif_core.dic
dictionary named 'cif_core.dic' version 2.4.2 from 2011-04-26.

Automatic conversion script
Id: cif_fix_values 1891 2012-01-12 08:04:46Z andrius 
;
_cod_original_sg_symbol_H-M P-1
_cod_database_code 7111554

loop_
_symmetry_equiv_pos_as_xyz
'x, y, z'
'-x, -y, -z'

loop_
_atom_site_label
_atom_site_type_symbol
_atom_site_fract_x
_atom_site_fract_y
_atom_site_fract_z
_atom_site_U_iso_or_equiv
_atom_site_adp_type
_atom_site_occupancy
_atom_site_symmetry_multiplicity
_atom_site_calc_flag
_atom_site_refinement_flags
Ir1 Ir 0.59938(3) -0.34133(2) 0.684708(11) 0.01638(6) Uani 1 1 d .
H1 H 0.525(7) -0.417(6) 0.705(3) 0.054(19) Uiso 1 1 d .
P1 P 0.82193(16) -0.53167(13) 0.70363(7) 0.0174(3) Uani 1 1 d .
P2 P 0.36792(16) -0.16098(12) 0.71309(7) 0.0161(3) Uani 1 1 d .
N1 N 0.6258(5) -0.3149(4) 0.7978(2) 0.0174(9) Uani 1 1 d .
C1 C 0.5791(7) -0.3590(5) 0.5853(3) 0.0231(12) Uani 1 1 d .
O1 O 0.5661(5) -0.3665(4) 0.5214(2) 0.0337(10) Uani 1 1 d .
C2 C 0.7568(7) -0.1881(5) 0.6560(3) 0.0277(13) Uani 1 1 d .
H2A H 0.6859 -0.0945 0.6451 0.041 Uiso 1 1 calc R
H2B H 0.8345 -0.2167 0.6114 0.041 Uiso 1 1 calc R
H2C H 0.8196 -0.1853 0.6987 0.041 Uiso 1 1 calc R
C11 C 0.8065(6) -0.5476(5) 0.8058(3) 0.0193(11) Uani 1 1 d .
C12 C 0.7030(6) -0.4301(5) 0.8423(3) 0.0179(10) Uani 1 1 d .
C13 C 0.6792(7) -0.4439(5) 0.9211(3) 0.0235(12) Uani 1 1 d .
H13A H 0.6087 -0.3682 0.9475 0.028 Uiso 1 1 calc R
C14 C 0.7542(7) -0.5632(5) 0.9618(3) 0.0286(13) Uani 1 1 d .
H14A H 0.7327 -0.5682 1.0153 0.034 Uiso 1 1 calc R
C15 C 0.8613(7) -0.6775(6) 0.9267(3) 0.0318(14) Uani 1 1 d .
C16 C 0.8816(7) -0.6670(5) 0.8486(3) 0.0270(13) Uani 1 1 d .
H16A H 0.9498 -0.7446 0.8230 0.032 Uiso 1 1 calc R
C17 C 0.9419(8) -0.8092(6) 0.9725(3) 0.0399(16) Uani 1 1 d .
H17A H 1.0157 -0.8759 0.9386 0.060 Uiso 1 1 calc R
H17B H 0.8553 -0.8527 0.9993 0.060 Uiso 1 1 calc R
H17C H 1.0069 -0.7840 1.0092 0.060 Uiso 1 1 calc R
C21 C 0.4394(6) -0.0857(5) 0.7884(3) 0.0172(10) Uani 1 1 d .
C22 C 0.5678(6) -0.1803(5) 0.8247(3) 0.0164(10) Uani 1 1 d .
C23 C 0.6306(6) -0.1304(5) 0.8834(3) 0.0190(11) Uani 1 1 d .
H23A H 0.7158 -0.1916 0.9097 0.023 Uiso 1 1 calc R
C24 C 0.5701(6) 0.0071(5) 0.9037(3) 0.0217(11) Uani 1 1 d .
H24A H 0.6178 0.0387 0.9428 0.026 Uiso 1 1 calc R
C25 C 0.4428(6) 0.1002(5) 0.8693(3) 0.0216(11) Uani 1 1 d .
C26 C 0.3786(6) 0.0513(5) 0.8111(3) 0.0208(11) Uani 1 1 d .
H26A H 0.2913 0.1128 0.7862 0.025 Uiso 1 1 calc R
C27 C 0.3807(7) 0.2502(5) 0.8924(3) 0.0316(14) Uani 1 1 d .
H27A H 0.3140 0.2509 0.9415 0.047 Uiso 1 1 calc R
H27B H 0.3120 0.3063 0.8544 0.047 Uiso 1 1 calc R
H27C H 0.4761 0.2907 0.8963 0.047 Uiso 1 1 calc R
C31 C 1.0296(6) -0.5024(5) 0.6751(3) 0.0230(12) Uani 1 1 d .
H31A H 1.0334 -0.4186 0.7023 0.028 Uiso 1 1 calc R
C32 C 1.0637(7) -0.4589(6) 0.5916(3) 0.0353(14) Uani 1 1 d .
H32A H 1.1777 -0.4460 0.5816 0.053 Uiso 1 1 calc R
H32B H 0.9848 -0.3703 0.5788 0.053 Uiso 1 1 calc R
H32C H 1.0506 -0.5324 0.5607 0.053 Uiso 1 1 calc R
C33 C 1.1768(7) -0.6180(6) 0.6999(3) 0.0325(14) Uani 1 1 d .
H33A H 1.2813 -0.5909 0.6816 0.049 Uiso 1 1 calc R
H33B H 1.1758 -0.7065 0.6788 0.049 Uiso 1 1 calc R
H33C H 1.1678 -0.6304 0.7552 0.049 Uiso 1 1 calc R
C41 C 0.8230(6) -0.7089(5) 0.6754(3) 0.0200(11) Uani 1 1 d .
H41A H 0.9276 -0.7744 0.6911 0.024 Uiso 1 1 calc R
C42 C 0.8274(9) -0.7127(6) 0.5900(3) 0.0467(18) Uani 1 1 d .
H42A H 0.8289 -0.8083 0.5774 0.070 Uiso 1 1 calc R
H42B H 0.9277 -0.6855 0.5654 0.070 Uiso 1 1 calc R
H42C H 0.7283 -0.6469 0.5724 0.070 Uiso 1 1 calc R
C43 C 0.6775(7) -0.7632(5) 0.7162(3) 0.0315(14) Uani 1 1 d .
H43A H 0.6821 -0.8571 0.7001 0.047 Uiso 1 1 calc R
H43B H 0.5725 -0.6989 0.7039 0.047 Uiso 1 1 calc R
H43C H 0.6840 -0.7684 0.7709 0.047 Uiso 1 1 calc R
C51 C 0.1776(6) -0.2149(5) 0.7569(3) 0.0221(12) Uani 1 1 d .
H51A H 0.1381 -0.2631 0.7180 0.027 Uiso 1 1 calc R
C52 C 0.0350(6) -0.0909(5) 0.7806(3) 0.0292(13) Uani 1 1 d .
H52A H -0.0620 -0.1260 0.8027 0.044 Uiso 1 1 calc R
H52B H 0.0053 -0.0272 0.7362 0.044 Uiso 1 1 calc R
H52C H 0.0703 -0.0399 0.8180 0.044 Uiso 1 1 calc R
C53 C 0.2146(7) -0.3210(5) 0.8243(3) 0.0294(13) Uani 1 1 d .
H53A H 0.1118 -0.3479 0.8458 0.044 Uiso 1 1 calc R
H53B H 0.2581 -0.2783 0.8627 0.044 Uiso 1 1 calc R
H53C H 0.2974 -0.4048 0.8076 0.044 Uiso 1 1 calc R
C61 C 0.2879(6) -0.0181(5) 0.6419(3) 0.0188(11) Uani 1 1 d .
H61A H 0.2027 0.0560 0.6692 0.023 Uiso 1 1 calc R
C62 C 0.2003(7) -0.0739(6) 0.5846(3) 0.0281(13) Uani 1 1 d .
H62A H 0.1586 0.0023 0.5474 0.042 Uiso 1 1 calc R
H62B H 0.1069 -0.1092 0.6110 0.042 Uiso 1 1 calc R
H62C H 0.2795 -0.1506 0.5589 0.042 Uiso 1 1 calc R
C63 C 0.4226(6) 0.0508(5) 0.6026(3) 0.0246(12) Uani 1 1 d .
H63A H 0.3740 0.1254 0.5659 0.037 Uiso 1 1 calc R
H63B H 0.5097 -0.0200 0.5763 0.037 Uiso 1 1 calc R
H63C H 0.4712 0.0913 0.6401 0.037 Uiso 1 1 calc R

loop_
_atom_site_aniso_label
_atom_site_aniso_U_11
_atom_site_aniso_U_22
_atom_site_aniso_U_33
_atom_site_aniso_U_23
_atom_site_aniso_U_13
_atom_site_aniso_U_12
Ir1 0.01796(11) 0.01360(9) 0.01625(10) -0.00188(7) -0.00190(7) -0.00068(7)
P1 0.0191(7) 0.0142(6) 0.0180(6) -0.0019(5) -0.0012(5) -0.0019(5)
P2 0.0174(7) 0.0121(6) 0.0175(6) -0.0006(5) -0.0021(5) -0.0008(5)
N1 0.022(2) 0.015(2) 0.0138(19) 0.0019(16) -0.0054(18) -0.0012(17)
C1 0.025(3) 0.013(2) 0.030(3) -0.002(2) -0.003(2) -0.001(2)
O1 0.043(3) 0.032(2) 0.0216(19) -0.0057(17) -0.0106(19) 0.0034(19)
C2 0.029(3) 0.020(3) 0.032(3) -0.001(2) 0.000(3) -0.003(2)
C11 0.018(3) 0.017(2) 0.022(3) -0.001(2) -0.006(2) 0.000(2)
C12 0.018(3) 0.016(2) 0.018(2) 0.001(2) -0.006(2) 0.000(2)
C13 0.029(3) 0.020(3) 0.019(3) 0.000(2) -0.002(2) -0.003(2)
C14 0.038(4) 0.026(3) 0.016(3) 0.003(2) -0.001(2) -0.001(3)
C15 0.040(4) 0.029(3) 0.023(3) 0.007(2) -0.010(3) -0.002(3)
C16 0.033(3) 0.019(3) 0.024(3) -0.003(2) -0.006(2) 0.005(2)
C17 0.060(5) 0.025(3) 0.026(3) 0.006(2) -0.006(3) 0.006(3)
C21 0.017(3) 0.014(2) 0.020(2) -0.0033(19) 0.000(2) -0.0027(19)
C22 0.014(3) 0.018(2) 0.017(2) -0.004(2) 0.002(2) -0.0051(19)
C23 0.020(3) 0.021(3) 0.016(2) -0.001(2) 0.000(2) -0.005(2)
C24 0.028(3) 0.024(3) 0.014(2) -0.005(2) 0.002(2) -0.009(2)
C25 0.025(3) 0.022(3) 0.015(2) -0.002(2) 0.000(2) 0.000(2)
C26 0.024(3) 0.016(2) 0.020(3) -0.002(2) 0.002(2) -0.001(2)
C27 0.046(4) 0.023(3) 0.028(3) -0.010(2) -0.007(3) -0.008(3)
C31 0.021(3) 0.020(3) 0.029(3) -0.003(2) -0.001(2) -0.007(2)
C32 0.031(4) 0.042(4) 0.034(3) -0.004(3) 0.004(3) -0.013(3)
C33 0.022(3) 0.030(3) 0.046(4) -0.002(3) -0.003(3) -0.007(2)
C41 0.024(3) 0.012(2) 0.024(3) 0.000(2) -0.004(2) -0.002(2)
C42 0.084(6) 0.028(3) 0.033(3) -0.010(3) -0.011(3) -0.019(3)
C43 0.028(3) 0.022(3) 0.045(4) -0.007(3) 0.000(3) -0.007(2)
C51 0.018(3) 0.021(3) 0.029(3) -0.003(2) -0.003(2) -0.006(2)
C52 0.019(3) 0.027(3) 0.036(3) 0.000(2) 0.005(3) 0.001(2)
C53 0.038(4) 0.027(3) 0.023(3) 0.005(2) 0.003(3) -0.011(3)
C61 0.017(3) 0.015(2) 0.023(3) -0.001(2) -0.006(2) 0.001(2)
C62 0.031(3) 0.027(3) 0.025(3) 0.000(2) -0.012(2) -0.001(2)
C63 0.028(3) 0.022(3) 0.022(3) 0.002(2) -0.003(2) -0.002(2)

loop_
_atom_type_symbol
_atom_type_description
_atom_type_scat_dispersion_real
_atom_type_scat_dispersion_imag
_atom_type_scat_source
C C 0.0033 0.0016 'International Tables Vol C Tables 4.2.6.8 and 6.1.1.4'
H H 0.0000 0.0000 'International Tables Vol C Tables 4.2.6.8 and 6.1.1.4'
N N 0.0061 0.0033 'International Tables Vol C Tables 4.2.6.8 and 6.1.1.4'
O O 0.0106 0.0060 'International Tables Vol C Tables 4.2.6.8 and 6.1.1.4'
P P 0.1023 0.0942 'International Tables Vol C Tables 4.2.6.8 and 6.1.1.4'
Ir Ir -1.4442 7.9887 'International Tables Vol C Tables 4.2.6.8 and 6.1.1.4'

loop_
_geom_angle_atom_site_label_1
_geom_angle_atom_site_label_2
_geom_angle_atom_site_label_3
_geom_angle
H1 Ir1 C1 94(3)
H1 Ir1 N1 88(3)
C1 Ir1 N1 178.1(2)
H1 Ir1 C2 174(3)
C1 Ir1 C2 92.6(2)
N1 Ir1 C2 85.53(18)
H1 Ir1 P2 89(3)
C1 Ir1 P2 100.49(16)
N1 Ir1 P2 79.09(11)
C2 Ir1 P2 90.89(14)
H1 Ir1 P1 84(3)
C1 Ir1 P1 99.35(15)
N1 Ir1 P1 81.29(11)
C2 Ir1 P1 94.50(14)
P2 Ir1 P1 159.18(4)
C11 P1 C31 104.7(2)
C11 P1 C41 105.0(2)
C31 P1 C41 107.0(2)
C11 P1 Ir1 100.14(15)
C31 P1 Ir1 116.47(17)
C41 P1 Ir1 121.28(17)
C21 P2 C51 104.6(2)
C21 P2 C61 109.0(2)
C51 P2 C61 103.4(2)
C21 P2 Ir1 100.06(16)
C51 P2 Ir1 116.30(16)
C61 P2 Ir1 122.08(16)
C12 N1 C22 122.5(4)
C12 N1 Ir1 119.1(3)
C22 N1 Ir1 118.4(3)
O1 C1 Ir1 178.2(4)
C16 C11 C12 120.0(4)
C16 C11 P1 124.5(4)
C12 C11 P1 115.4(3)
N1 C12 C13 125.0(4)
N1 C12 C11 118.3(4)
C13 C12 C11 116.5(4)
C14 C13 C12 122.2(5)
C13 C14 C15 121.9(5)
C16 C15 C14 116.4(5)
C16 C15 C17 122.3(5)
C14 C15 C17 121.2(5)
C15 C16 C11 122.9(5)
C26 C21 C22 120.7(4)
C26 C21 P2 125.7(4)
C22 C21 P2 113.6(3)
C23 C22 N1 125.1(4)
C23 C22 C21 117.3(4)
N1 C22 C21 117.6(4)
C24 C23 C22 120.8(5)
C25 C24 C23 122.5(5)
C24 C25 C26 117.2(4)
C24 C25 C27 121.1(4)
C26 C25 C27 121.7(4)
C25 C26 C21 121.6(5)
C32 C31 C33 109.4(4)
C32 C31 P1 115.3(4)
C33 C31 P1 116.7(4)
C42 C41 C43 111.2(5)
C42 C41 P1 112.0(3)
C43 C41 P1 111.6(3)
C53 C51 C52 109.8(4)
C53 C51 P2 111.5(4)
C52 C51 P2 113.4(4)
C63 C61 C62 111.1(4)
C63 C61 P2 112.7(3)
C62 C61 P2 110.2(3)

loop_
_geom_bond_atom_site_label_1
_geom_bond_atom_site_label_2
_geom_bond_distance
Ir1 H1 1.09(7)
Ir1 C1 1.829(5)
Ir1 N1 2.102(4)
Ir1 C2 2.211(5)
Ir1 P2 2.3169(12)
Ir1 P1 2.3193(13)
P1 C11 1.809(5)
P1 C31 1.824(5)
P1 C41 1.850(5)
P2 C21 1.813(5)
P2 C51 1.853(5)
P2 C61 1.856(5)
N1 C12 1.388(6)
N1 C22 1.400(6)
C1 O1 1.169(6)
C11 C16 1.393(7)
C11 C12 1.420(6)
C12 C13 1.396(6)
C13 C14 1.373(7)
C14 C15 1.397(7)
C15 C16 1.383(7)
C15 C17 1.517(7)
C21 C26 1.395(6)
C21 C22 1.412(6)
C22 C23 1.398(6)
C23 C24 1.386(6)
C24 C25 1.383(7)
C25 C26 1.393(6)
C25 C27 1.514(6)
C31 C32 1.528(7)
C31 C33 1.531(7)
C41 C42 1.524(7)
C41 C43 1.521(7)
C51 C53 1.527(7)
C51 C52 1.530(7)
C61 C63 1.516(7)
C61 C62 1.531(7)
